data_4507934
loop_
_publ_author_name
'Li, Zhong-Yi'
'Wang, Yu-Xian'
'Zhu, Jiang'
'Liu, Shu-Qin'
'Xin, Gang'
'Zhang, Jian-Jun'
'Huang, He-Qing'
'Duan, Chun-Ying'

_publ_section_title
;
 Three Series of 3d--4f Heterometallic Polymers Based on [LnCu6] or
 [Ln6Cu24] Clusters and Formate Bridges: Displaying Significant
 Magnetocaloric Effect
;
_journal_issue 8
_journal_name_full 'Crystal Growth &amp; Design'
_journal_page_first 3429
_journal_paper_doi 10.1021/cg400333d
_journal_volume 13
_journal_year 2013
_chemical_formula_sum 'C15 H80 Cl6 Cu6 N6 O70 Tb2'
_chemical_formula_weight 2376.63
_chemical_name_systematic
; 
 ? 
;
_space_group_IT_number 148
_symmetry_cell_setting trigonal
_symmetry_space_group_name_Hall '-R 3'
_symmetry_space_group_name_H-M 'R -3 :H'
_atom_sites_solution_hydrogens geom
_atom_sites_solution_primary direct
_atom_sites_solution_secondary difmap
_audit_creation_method SHELXL-97
_cell_angle_alpha 90.00
_cell_angle_beta 90.00
_cell_angle_gamma 120.00
_cell_formula_units_Z 18
_cell_length_a 38.002(5)
_cell_length_b 38.002(5)
_cell_length_c 24.348(6)
_cell_measurement_reflns_used 5352
_cell_measurement_temperature 293(2)
_cell_measurement_theta_max 20.870
_cell_measurement_theta_min 2.336
_cell_volume 30451(9)
_computing_cell_refinement 'Bruker SMART'
_computing_data_collection 'Bruker SMART'
_computing_data_reduction 'Bruker SAINT'
_computing_molecular_graphics 'Bruker SHELXTL'
_computing_publication_material 'Bruker SHELXTL'
_computing_structure_refinement 'SHELXL-97 (Sheldrick, 1997)'
_computing_structure_solution 'SHELXS-97 (Sheldrick, 1990)'
_diffrn_ambient_temperature 293(2)
_diffrn_measured_fraction_theta_full 0.999
_diffrn_measured_fraction_theta_max 0.999
_diffrn_measurement_device_type 'CCD area detector'
_diffrn_measurement_method 'phi and omega scans'
_diffrn_radiation_monochromator graphite
_diffrn_radiation_source 'fine-focus sealed tube'
_diffrn_radiation_type MoK\a
_diffrn_radiation_wavelength 0.71073
_diffrn_reflns_av_R_equivalents 0.0870
_diffrn_reflns_av_sigmaI/netI 0.0804
_diffrn_reflns_limit_h_max 42
_diffrn_reflns_limit_h_min -45
_diffrn_reflns_limit_k_max 45
_diffrn_reflns_limit_k_min -44
_diffrn_reflns_limit_l_max 28
_diffrn_reflns_limit_l_min -21
_diffrn_reflns_number 49152
_diffrn_reflns_theta_full 24.99
_diffrn_reflns_theta_max 24.99
_diffrn_reflns_theta_min 1.84
_exptl_absorpt_coefficient_mu 4.289
_exptl_absorpt_correction_T_max 1.000000
_exptl_absorpt_correction_T_min 0.435044
_exptl_absorpt_correction_type multi-scan
_exptl_crystal_colour blue
_exptl_crystal_density_diffrn 2.333
_exptl_crystal_density_method 'not measured'
_exptl_crystal_description bock
_exptl_crystal_F_000 21204
_exptl_crystal_size_max 0.15
_exptl_crystal_size_mid 0.06
_exptl_crystal_size_min 0.035
_platon_squeeze_details
;
;
_refine_diff_density_max 1.433
_refine_diff_density_min -1.045
_refine_diff_density_rms 0.125
_refine_ls_extinction_method none
_refine_ls_goodness_of_fit_ref 0.975
_refine_ls_hydrogen_treatment constr
_refine_ls_matrix_type full
_refine_ls_number_parameters 559
_refine_ls_number_reflns 11919
_refine_ls_number_restraints 54
_refine_ls_restrained_S_all 0.978
_refine_ls_R_factor_all 0.0756
_refine_ls_R_factor_gt 0.0468
_refine_ls_shift/su_max 0.003
_refine_ls_shift/su_mean 0.000
_refine_ls_structure_factor_coef Fsqd
_refine_ls_weighting_details 'calc w=1/[\s^2^(Fo^2^)+(0.0450P)^2^+0.0000P] where P=(Fo^2^+2Fc^2^)/3'
_refine_ls_weighting_scheme calc
_refine_ls_wR_factor_gt 0.1058
_refine_ls_wR_factor_ref 0.1131
_reflns_number_gt 7348
_reflns_number_total 11919
_reflns_threshold_expression >2sigma(I)
_cod_data_source_file cg400333d_si_002.cif
_cod_data_source_block 5
_cod_depositor_comments
;
The following automatic conversions were performed:

'_symmetry_cell_setting' value 'Trigonal' changed to 'trigonal'
according to /home/saulius/struct/CIF-dictionaries/cif_core.dic
dictionary named 'cif_core.dic' version 2.4.2 from 2011-04-26.

Automatic conversion script
Id: cif_fix_values 1891 2012-01-12 08:04:46Z andrius 
;
_cod_original_cell_volume 30452(10)
_cod_original_sg_symbol_H-M 'R-3   '
_cod_database_code 4507934

loop_
_symmetry_equiv_pos_as_xyz
'x, y, z'
'-y, x-y, z'
'-x+y, -x, z'
'x+2/3, y+1/3, z+1/3'
'-y+2/3, x-y+1/3, z+1/3'
'-x+y+2/3, -x+1/3, z+1/3'
'x+1/3, y+2/3, z+2/3'
'-y+1/3, x-y+2/3, z+2/3'
'-x+y+1/3, -x+2/3, z+2/3'
'-x, -y, -z'
'y, -x+y, -z'
'x-y, x, -z'
'-x+2/3, -y+1/3, -z+1/3'
'y+2/3, -x+y+1/3, -z+1/3'
'x-y+2/3, x+1/3, -z+1/3'
'-x+1/3, -y+2/3, -z+2/3'
'y+1/3, -x+y+2/3, -z+2/3'
'x-y+1/3, x+2/3, -z+2/3'

loop_
_atom_site_label
_atom_site_type_symbol
_atom_site_fract_x
_atom_site_fract_y
_atom_site_fract_z
_atom_site_U_iso_or_equiv
_atom_site_adp_type
_atom_site_occupancy
_atom_site_symmetry_multiplicity
_atom_site_calc_flag
_atom_site_refinement_flags
Tb1 Tb 0.217790(11) 0.431270(11) 1.008169(13) 0.03965(11) Uani 1 1 d .
Tb2 Tb 0.103536(12) 0.208090(12) 1.166988(16) 0.05363(13) Uani 1 1 d .
Cu1 Cu 0.14078(3) 0.33418(3) 1.04339(4) 0.0511(3) Uani 1 1 d .
Cu2 Cu 0.29850(3) 0.43601(3) 1.08276(4) 0.0482(2) Uani 1 1 d .
Cu3 Cu 0.19177(3) 0.48678(3) 1.09446(4) 0.0549(3) Uani 1 1 d .
Cu4 Cu 0.15418(3) 0.35940(3) 0.91416(3) 0.0460(2) Uani 1 1 d .
Cu5 Cu 0.31345(3) 0.46019(3) 0.95224(4) 0.0534(3) Uani 1 1 d .
Cu6 Cu 0.20492(3) 0.51091(3) 0.96599(4) 0.0513(3) Uani 1 1 d .
O1 O 0.15879(14) 0.39044(14) 1.06876(18) 0.0454(12) Uani 1 1 d .
O2 O 0.14834(18) 0.42434(19) 1.1347(2) 0.0719(17) Uani 1 1 d .
O3 O 0.24008(13) 0.39617(14) 1.07124(19) 0.0459(12) Uani 1 1 d .
O4 O 0.19269(17) 0.33348(16) 1.0938(2) 0.0626(15) Uani 1 1 d .
O5 O 0.23479(13) 0.47214(14) 1.09208(17) 0.0430(12) Uani 1 1 d .
O6 O 0.28267(17) 0.47195(17) 1.1434(2) 0.0631(16) Uani 1 1 d .
O7 O 0.17183(14) 0.41671(14) 0.92834(18) 0.0434(12) Uani 1 1 d .
O8 O 0.16439(18) 0.46727(17) 0.8971(2) 0.0635(15) Uani 1 1 d .
O9 O 0.25525(14) 0.42151(13) 0.93382(18) 0.0452(12) Uani 1 1 d .
O10 O 0.21604(16) 0.38270(15) 0.86646(18) 0.0531(13) Uani 1 1 d .
O11 O 0.24685(15) 0.49455(14) 0.95698(19) 0.0472(12) Uani 1 1 d .
O12 O 0.30596(17) 0.51236(16) 0.9169(2) 0.0590(14) Uani 1 1 d .
O13 O 0.17978(14) 0.36047(13) 0.98380(17) 0.0410(12) Uani 1 1 d .
O14 O 0.29147(13) 0.46514(13) 1.02253(17) 0.0391(11) Uani 1 1 d .
O15 O 0.18092(14) 0.46659(14) 1.01955(17) 0.0449(12) Uani 1 1 d .
O16 O 0.09336(18) 0.34107(18) 0.9760(3) 0.0834(19) Uani 1 1 d .
O17 O 0.3122(2) 0.3982(2) 1.0080(3) 0.115(3) Uani 1 1 d .
O18 O 0.24475(19) 0.55342(17) 1.0482(2) 0.0817(18) Uani 1 1 d .
O19 O 0.13749(17) 0.30227(14) 0.9042(2) 0.0635(16) Uani 1 1 d .
O20 O 0.35773(15) 0.47551(16) 1.0907(2) 0.0635(15) Uani 1 1 d .
O21 O 0.14839(18) 0.50040(19) 1.0906(2) 0.0744(18) Uani 1 1 d .
O22 O 0.12269(17) 0.28077(15) 1.01065(19) 0.0582(14) Uani 1 1 d .
O23 O 0.10917(17) 0.24717(16) 1.0900(2) 0.0685(16) Uani 1 1 d .
O24 O 0.36852(16) 0.48632(17) 0.9810(2) 0.0623(15) Uani 1 1 d .
O25 O 0.39898(15) 0.51945(16) 0.9066(3) 0.0632(15) Uani 1 1 d .
O26 O 0.16448(18) 0.52570(18) 0.9882(2) 0.0735(18) Uani 1 1 d .
O27 O 0.1555(2) 0.54605(18) 0.9064(2) 0.0759(18) Uani 1 1 d .
O28 O 0.0968(2) 0.14072(18) 1.1887(3) 0.090(2) Uani 1 1 d .
O29 O 0.17284(17) 0.26867(18) 1.1590(3) 0.089(2) Uani 1 1 d .
O30 O 0.1089(2) 0.26766(19) 1.2168(3) 0.091(2) Uani 1 1 d .
O31 O 0.03908(18) 0.2106(2) 1.1567(3) 0.089(2) Uani 1 1 d .
O32 O 0.0573(2) 0.1559(2) 1.1042(3) 0.117(3) Uani 1 1 d .
O33 O 0.1478(2) 0.1946(2) 1.1098(3) 0.128(3) Uani 1 1 d .
N1 N 0.1029(2) 0.3189(2) 1.1058(3) 0.0706(19) Uani 1 1 d U
H1C H 0.0772 0.3048 1.0934 0.085 Uiso 1 1 calc R
H1D H 0.1069 0.3027 1.1288 0.085 Uiso 1 1 calc R
N2 N 0.2955(2) 0.3969(2) 1.1381(3) 0.078(2) Uani 1 1 d .
H2A H 0.3158 0.3915 1.1328 0.094 Uiso 1 1 calc R
H2B H 0.2982 0.4074 1.1720 0.094 Uiso 1 1 calc R
N3 N 0.2153(2) 0.5123(2) 1.1654(3) 0.0718(19) Uani 1 1 d U
H3C H 0.2296 0.5395 1.1618 0.086 Uiso 1 1 calc R
H3D H 0.1955 0.5059 1.1903 0.086 Uiso 1 1 calc R
N4 N 0.1278(2) 0.36606(19) 0.8487(2) 0.0602(18) Uani 1 1 d .
H4A H 0.1363 0.3588 0.8185 0.072 Uiso 1 1 calc R
H4B H 0.1007 0.3500 0.8513 0.072 Uiso 1 1 calc R
N5 N 0.3241(2) 0.4456(2) 0.8799(3) 0.076(2) Uani 1 1 d U
H5C H 0.3404 0.4683 0.8608 0.091 Uiso 1 1 calc R
H5D H 0.3370 0.4313 0.8836 0.091 Uiso 1 1 calc R
N6 N 0.2387(2) 0.55378(19) 0.9137(3) 0.070(2) Uani 1 1 d .
H6A H 0.2250 0.5497 0.8820 0.084 Uiso 1 1 calc R
H6B H 0.2441 0.5780 0.9273 0.084 Uiso 1 1 calc R
C2 C 0.1411(3) 0.3927(3) 1.1114(4) 0.063(2) Uani 1 1 d U
C3 C 0.2566(3) 0.3598(3) 1.1332(4) 0.079(3) Uani 1 1 d .
H3A H 0.2447 0.3517 1.1695 0.095 Uiso 1 1 calc R
H3B H 0.2611 0.3385 1.1193 0.095 Uiso 1 1 calc R
C4 C 0.2276(3) 0.3632(3) 1.0972(3) 0.053(2) Uani 1 1 d .
C6 C 0.2546(3) 0.4786(3) 1.1355(3) 0.072(2) Uani 1 1 d U
C7 C 0.1378(3) 0.4072(3) 0.8443(4) 0.086(3) Uani 1 1 d .
H7A H 0.1131 0.4081 0.8380 0.103 Uiso 1 1 calc R
H7B H 0.1552 0.4192 0.8125 0.103 Uiso 1 1 calc R
C8 C 0.1589(3) 0.4326(3) 0.8939(3) 0.054(2) Uani 1 1 d .
C9 C 0.2870(3) 0.4219(3) 0.8506(4) 0.088(3) Uani 1 1 d U
H9A H 0.2872 0.3986 0.8346 0.106 Uiso 1 1 calc R
H9B H 0.2858 0.4381 0.8206 0.106 Uiso 1 1 calc R
C10 C 0.2495(3) 0.4070(2) 0.8850(3) 0.056(2) Uani 1 1 d U
C11 C 0.2766(3) 0.5543(3) 0.9033(4) 0.078(3) Uani 1 1 d .
H11A H 0.2988 0.5787 0.9193 0.094 Uiso 1 1 calc R
H11B H 0.2811 0.5555 0.8639 0.094 Uiso 1 1 calc R
C12 C 0.2775(3) 0.5175(2) 0.9264(3) 0.049(2) Uani 1 1 d .
C13 C 0.1132(3) 0.2489(3) 1.0390(4) 0.073(3) Uani 1 1 d .
H13A H 0.1090 0.2257 1.0205 0.088 Uiso 1 1 calc R
C14 C 0.3988(3) 0.5081(3) 0.9540(4) 0.068(3) Uani 1 1 d .
H14A H 0.4238 0.5168 0.9706 0.082 Uiso 1 1 calc R
C15 C 0.1464(3) 0.5364(3) 0.9554(4) 0.078(3) Uani 1 1 d .
H15A H 0.1239 0.5372 0.9689 0.094 Uiso 1 1 calc R
C5 C 0.2414(3) 0.4973(3) 1.1829(4) 0.094(3) Uani 1 1 d U
H5A H 0.2275 0.4768 1.2109 0.112 Uiso 1 1 calc R
H5B H 0.2655 0.5194 1.1995 0.112 Uiso 1 1 calc R
C1 C 0.1086(3) 0.3548(3) 1.1355(4) 0.102(3) Uani 1 1 d U
H1A H 0.1153 0.3530 1.1735 0.122 Uiso 1 1 calc R
H1B H 0.0834 0.3553 1.1352 0.122 Uiso 1 1 calc R

loop_
_atom_site_aniso_label
_atom_site_aniso_U_11
_atom_site_aniso_U_22
_atom_site_aniso_U_33
_atom_site_aniso_U_23
_atom_site_aniso_U_13
_atom_site_aniso_U_12
Tb1 0.0514(2) 0.0481(2) 0.02046(18) -0.00525(16) -0.00469(16) 0.02568(19)
Tb2 0.0566(3) 0.0616(3) 0.0402(2) 0.01133(19) 0.00863(19) 0.0277(2)
Cu1 0.0630(6) 0.0535(6) 0.0277(5) 0.0036(4) 0.0043(4) 0.0223(5)
Cu2 0.0501(6) 0.0599(6) 0.0332(5) -0.0019(4) -0.0088(4) 0.0265(5)
Cu3 0.0737(7) 0.0822(7) 0.0278(5) -0.0197(5) -0.0130(5) 0.0533(6)
Cu4 0.0644(6) 0.0441(5) 0.0239(5) -0.0070(4) -0.0108(4) 0.0230(5)
Cu5 0.0524(6) 0.0618(6) 0.0328(5) -0.0129(5) 0.0022(4) 0.0188(5)
Cu6 0.0712(7) 0.0573(6) 0.0360(5) -0.0051(4) -0.0101(5) 0.0400(5)
O1 0.054(3) 0.061(3) 0.022(3) -0.004(2) 0.005(2) 0.029(3)
O2 0.087(4) 0.081(4) 0.055(4) -0.004(3) 0.016(3) 0.047(4)
O3 0.045(3) 0.048(3) 0.041(3) 0.010(2) -0.009(2) 0.019(3)
O4 0.062(4) 0.060(4) 0.050(4) 0.014(3) -0.010(3) 0.018(3)
O5 0.050(3) 0.061(3) 0.020(3) -0.012(2) -0.009(2) 0.028(3)
O6 0.075(4) 0.102(4) 0.036(3) -0.019(3) -0.023(3) 0.062(4)
O7 0.066(3) 0.046(3) 0.024(3) -0.002(2) -0.010(2) 0.033(3)
O8 0.102(5) 0.068(4) 0.040(3) -0.011(3) -0.024(3) 0.057(4)
O9 0.051(3) 0.047(3) 0.022(3) -0.017(2) -0.004(2) 0.013(2)
O10 0.060(3) 0.064(4) 0.027(3) -0.014(3) -0.006(2) 0.024(3)
O11 0.058(3) 0.048(3) 0.037(3) -0.001(2) -0.002(3) 0.028(3)
O12 0.061(4) 0.062(4) 0.050(4) 0.006(3) 0.006(3) 0.028(3)
O13 0.056(3) 0.046(3) 0.018(2) 0.000(2) -0.005(2) 0.024(2)
O14 0.044(3) 0.049(3) 0.025(3) -0.008(2) -0.003(2) 0.024(2)
O15 0.065(3) 0.064(3) 0.020(3) -0.008(2) -0.006(2) 0.043(3)
O16 0.079(4) 0.093(5) 0.068(4) 0.015(4) -0.005(3) 0.035(4)
O17 0.133(6) 0.104(6) 0.111(6) 0.012(5) 0.027(5) 0.060(5)
O18 0.099(5) 0.065(4) 0.066(4) -0.015(3) -0.008(4) 0.029(4)
O19 0.106(4) 0.039(3) 0.033(3) -0.009(2) -0.014(3) 0.027(3)
O20 0.059(3) 0.071(4) 0.055(4) -0.003(3) -0.010(3) 0.029(3)
O21 0.103(5) 0.113(5) 0.049(4) -0.022(3) -0.013(3) 0.085(4)
O22 0.091(4) 0.051(3) 0.028(3) 0.009(3) 0.002(3) 0.032(3)
O23 0.097(4) 0.060(4) 0.036(3) 0.013(3) 0.010(3) 0.030(3)
O24 0.054(3) 0.076(4) 0.045(3) -0.002(3) 0.004(3) 0.024(3)
O25 0.054(3) 0.059(4) 0.067(4) -0.003(3) 0.007(3) 0.022(3)
O26 0.106(5) 0.105(5) 0.050(4) 0.000(3) -0.010(3) 0.084(4)
O27 0.125(5) 0.083(4) 0.052(4) -0.014(3) -0.032(4) 0.077(4)
O28 0.128(6) 0.072(4) 0.076(5) 0.005(3) -0.006(4) 0.055(4)
O29 0.068(4) 0.077(4) 0.106(6) 0.036(4) 0.004(4) 0.024(3)
O30 0.112(5) 0.086(5) 0.089(5) -0.009(4) -0.008(4) 0.059(4)
O31 0.076(4) 0.123(5) 0.080(5) 0.040(4) 0.011(4) 0.058(4)
O32 0.139(7) 0.101(5) 0.092(6) 0.000(4) -0.034(5) 0.047(5)
O33 0.150(7) 0.138(7) 0.122(7) 0.035(5) 0.082(6) 0.093(6)
N1 0.087(4) 0.061(4) 0.062(4) 0.017(3) 0.025(4) 0.035(4)
N2 0.080(5) 0.090(6) 0.066(5) 0.021(4) -0.010(4) 0.043(5)
N3 0.078(4) 0.107(5) 0.047(4) -0.029(4) -0.006(3) 0.059(4)
N4 0.079(5) 0.064(5) 0.040(4) -0.020(3) -0.019(3) 0.038(4)
N5 0.065(4) 0.082(5) 0.055(4) -0.018(4) 0.017(3) 0.018(4)
N6 0.091(6) 0.056(4) 0.064(5) 0.004(4) -0.008(4) 0.036(4)
C2 0.073(5) 0.058(5) 0.059(5) 0.008(4) 0.014(4) 0.034(4)
C3 0.087(7) 0.056(6) 0.075(7) 0.015(5) -0.010(6) 0.021(6)
C4 0.059(6) 0.064(6) 0.040(5) -0.008(4) -0.012(4) 0.033(5)
C6 0.077(5) 0.096(5) 0.046(5) -0.030(4) -0.007(4) 0.046(4)
C7 0.124(8) 0.064(6) 0.069(7) -0.016(5) -0.060(6) 0.047(6)
C8 0.080(6) 0.062(6) 0.033(5) -0.016(4) -0.019(4) 0.045(5)
C9 0.076(5) 0.098(6) 0.054(5) -0.030(4) 0.015(4) 0.016(5)
C10 0.062(5) 0.057(4) 0.040(4) -0.009(4) 0.003(4) 0.023(4)
C11 0.091(7) 0.076(7) 0.061(6) 0.013(5) 0.009(5) 0.037(6)
C12 0.061(6) 0.048(5) 0.024(4) -0.013(4) -0.014(4) 0.018(5)
C13 0.076(6) 0.061(6) 0.054(6) 0.005(5) -0.001(5) 0.012(5)
C14 0.061(6) 0.076(6) 0.036(5) -0.003(5) -0.001(5) 0.010(5)
C15 0.110(8) 0.109(8) 0.058(7) -0.003(6) -0.007(6) 0.086(7)
C5 0.095(6) 0.123(6) 0.059(5) -0.032(5) -0.004(5) 0.051(5)
C1 0.100(6) 0.087(6) 0.078(6) -0.003(5) 0.034(5) 0.017(5)

loop_
_atom_type_symbol
_atom_type_description
_atom_type_scat_dispersion_real
_atom_type_scat_dispersion_imag
_atom_type_scat_source
C C 0.0033 0.0016 'International Tables Vol C Tables 4.2.6.8 and 6.1.1.4'
H H 0.0000 0.0000 'International Tables Vol C Tables 4.2.6.8 and 6.1.1.4'
N N 0.0061 0.0033 'International Tables Vol C Tables 4.2.6.8 and 6.1.1.4'
O O 0.0106 0.0060 'International Tables Vol C Tables 4.2.6.8 and 6.1.1.4'
Cl Cl 0.1484 0.1585 'International Tables Vol C Tables 4.2.6.8 and 6.1.1.4'
Cu Cu 0.3201 1.2651 'International Tables Vol C Tables 4.2.6.8 and 6.1.1.4'
Tb Tb -0.1723 4.1537 'International Tables Vol C Tables 4.2.6.8 and 6.1.1.4'

loop_
_geom_angle_atom_site_label_1
_geom_angle_atom_site_label_2
_geom_angle_atom_site_label_3
_geom_angle
_geom_angle_site_symmetry_1
_geom_angle_site_symmetry_3
O15 Tb1 O13 117.60(16) . .
O15 Tb1 O11 66.91(16) . .
O13 Tb1 O11 134.59(15) . .
O15 Tb1 O9 136.08(15) . .
O13 Tb1 O9 73.57(15) . .
O11 Tb1 O9 76.06(16) . .
O15 Tb1 O3 133.85(15) . .
O13 Tb1 O3 73.93(15) . .
O11 Tb1 O3 138.75(16) . .
O9 Tb1 O3 89.74(16) . .
O15 Tb1 O5 65.81(15) . .
O13 Tb1 O5 137.32(15) . .
O11 Tb1 O5 87.42(15) . .
O9 Tb1 O5 136.49(15) . .
O3 Tb1 O5 76.63(16) . .
O15 Tb1 O14 121.62(15) . .
O13 Tb1 O14 120.76(15) . .
O11 Tb1 O14 73.68(15) . .
O9 Tb1 O14 65.57(14) . .
O3 Tb1 O14 65.22(15) . .
O5 Tb1 O14 71.24(14) . .
O15 Tb1 O1 71.44(16) . .
O13 Tb1 O1 66.23(15) . .
O11 Tb1 O1 138.34(16) . .
O9 Tb1 O1 139.47(15) . .
O3 Tb1 O1 74.71(16) . .
O5 Tb1 O1 76.68(15) . .
O14 Tb1 O1 133.02(14) . .
O15 Tb1 O7 70.84(15) . .
O13 Tb1 O7 66.15(14) . .
O11 Tb1 O7 74.93(15) . .
O9 Tb1 O7 77.56(15) . .
O3 Tb1 O7 140.03(15) . .
O5 Tb1 O7 136.65(15) . .
O14 Tb1 O7 136.03(15) . .
O1 Tb1 O7 90.63(15) . .
O15 Tb1 Cu3 32.85(10) . .
O13 Tb1 Cu3 129.63(11) . .
O11 Tb1 Cu3 80.49(11) . .
O9 Tb1 Cu3 155.50(11) . .
O3 Tb1 Cu3 103.54(12) . .
O5 Tb1 Cu3 33.96(10) . .
O14 Tb1 Cu3 101.13(10) . .
O1 Tb1 Cu3 64.81(11) . .
O7 Tb1 Cu3 103.18(11) . .
O15 Tb1 Cu6 33.25(11) . .
O13 Tb1 Cu6 129.60(10) . .
O11 Tb1 Cu6 34.26(12) . .
O9 Tb1 Cu6 105.14(11) . .
O3 Tb1 Cu6 154.63(11) . .
O5 Tb1 Cu6 78.49(11) . .
O14 Tb1 Cu6 101.96(10) . .
O1 Tb1 Cu6 104.22(11) . .
O7 Tb1 Cu6 64.58(10) . .
Cu3 Tb1 Cu6 55.71(3) . .
O15 Tb1 Cu4 98.38(11) . .
O13 Tb1 Cu4 33.00(10) . .
O11 Tb1 Cu4 103.58(11) . .
O9 Tb1 Cu4 67.64(10) . .
O3 Tb1 Cu4 106.32(11) . .
O5 Tb1 Cu4 155.80(11) . .
O14 Tb1 Cu4 132.31(10) . .
O1 Tb1 Cu4 80.96(11) . .
O7 Tb1 Cu4 33.83(10) . .
Cu3 Tb1 Cu4 125.80(3) . .
Cu6 Tb1 Cu4 98.40(2) . .
O23 Tb2 O27 136.4(2) . 6_455
O23 Tb2 O25 135.53(19) . 5
O27 Tb2 O25 78.32(19) 6_455 5
O23 Tb2 O32 79.2(2) . .
O27 Tb2 O32 90.9(3) 6_455 .
O25 Tb2 O32 136.6(2) 5 .
O23 Tb2 O33 79.7(2) . .
O27 Tb2 O33 139.2(2) 6_455 .
O25 Tb2 O33 85.1(3) 5 .
O32 Tb2 O33 76.1(3) . .
O23 Tb2 O30 82.7(2) . .
O27 Tb2 O30 77.2(2) 6_455 .
O25 Tb2 O30 80.2(2) 5 .
O32 Tb2 O30 138.5(2) . .
O33 Tb2 O30 136.2(3) . .
O23 Tb2 O29 68.4(2) . .
O27 Tb2 O29 134.2(2) 6_455 .
O25 Tb2 O29 67.19(19) 5 .
O32 Tb2 O29 134.9(3) . .
O33 Tb2 O29 68.1(3) . .
O30 Tb2 O29 68.2(2) . .
O23 Tb2 O28 138.7(2) . .
O27 Tb2 O28 70.9(2) 6_455 .
O25 Tb2 O28 68.3(2) 5 .
O32 Tb2 O28 68.5(2) . .
O33 Tb2 O28 68.4(2) . .
O30 Tb2 O28 138.6(2) . .
O29 Tb2 O28 118.8(2) . .
O23 Tb2 O31 71.1(2) . .
O27 Tb2 O31 65.66(19) 6_455 .
O25 Tb2 O31 136.8(2) 5 .
O32 Tb2 O31 69.3(3) . .
O33 Tb2 O31 138.0(3) . .
O30 Tb2 O31 69.6(2) . .
O29 Tb2 O31 123.9(2) . .
O28 Tb2 O31 117.2(2) . .
O13 Cu1 O22 90.6(2) . .
O13 Cu1 N1 168.2(2) . .
O22 Cu1 N1 100.5(2) . .
O13 Cu1 O1 85.16(18) . .
O22 Cu1 O1 174.0(2) . .
N1 Cu1 O1 83.4(2) . .
O13 Cu1 O4 88.13(19) . .
O22 Cu1 O4 93.6(2) . .
N1 Cu1 O4 95.1(3) . .
O1 Cu1 O4 90.59(19) . .
O13 Cu1 Tb1 41.79(13) . .
O22 Cu1 Tb1 132.21(16) . .
N1 Cu1 Tb1 127.3(2) . .
O1 Cu1 Tb1 44.13(13) . .
O4 Cu1 Tb1 82.78(13) . .
O14 Cu2 N2 168.3(3) . .
O14 Cu2 O3 84.69(19) . .
N2 Cu2 O3 84.3(3) . .
O14 Cu2 O20 94.0(2) . .
N2 Cu2 O20 96.8(3) . .
O3 Cu2 O20 177.3(2) . .
O14 Cu2 O6 89.69(18) . .
N2 Cu2 O6 94.4(3) . .
O3 Cu2 O6 91.1(2) . .
O20 Cu2 O6 91.3(2) . .
O14 Cu2 Tb1 42.78(13) . .
N2 Cu2 Tb1 126.9(2) . .
O3 Cu2 Tb1 42.96(13) . .
O20 Cu2 Tb1 136.15(16) . .
O6 Cu2 Tb1 83.10(13) . .
O15 Cu3 O21 91.1(2) . .
O15 Cu3 N3 167.4(3) . .
O21 Cu3 N3 98.5(2) . .
O15 Cu3 O5 84.43(18) . .
O21 Cu3 O5 175.5(2) . .
N3 Cu3 O5 85.9(2) . .
O15 Cu3 O2 95.2(2) . .
O21 Cu3 O2 91.6(2) . .
N3 Cu3 O2 92.8(3) . .
O5 Cu3 O2 89.4(2) . .
O15 Cu3 Tb1 41.93(13) . .
O21 Cu3 Tb1 131.82(16) . .
N3 Cu3 Tb1 129.6(2) . .
O5 Cu3 Tb1 43.90(12) . .
O2 Cu3 Tb1 84.66(14) . .
O13 Cu4 O19 90.8(2) . .
O13 Cu4 O7 86.18(18) . .
O19 Cu4 O7 176.9(2) . .
O13 Cu4 N4 170.5(2) . .
O19 Cu4 N4 98.0(2) . .
O7 Cu4 N4 85.0(2) . .
O13 Cu4 O10 91.56(18) . .
O19 Cu4 O10 93.7(2) . .
O7 Cu4 O10 86.94(19) . .
N4 Cu4 O10 91.6(2) . .
O13 Cu4 Tb1 42.36(13) . .
O19 Cu4 Tb1 132.28(15) . .
O7 Cu4 Tb1 44.80(13) . .
N4 Cu4 Tb1 129.47(18) . .
O10 Cu4 Tb1 81.81(12) . .
O24 Cu5 N5 98.5(3) . .
O24 Cu5 O14 92.2(2) . .
N5 Cu5 O14 168.1(2) . .
O24 Cu5 O9 165.6(2) . .
N5 Cu5 O9 84.2(2) . .
O14 Cu5 O9 84.16(18) . .
O24 Cu5 O12 105.0(2) . .
N5 Cu5 O12 92.3(3) . .
O14 Cu5 O12 90.09(19) . .
O9 Cu5 O12 88.9(2) . .
O24 Cu5 Tb1 134.67(16) . .
N5 Cu5 Tb1 126.3(2) . .
O14 Cu5 Tb1 42.57(13) . .
O9 Cu5 Tb1 42.64(12) . .
O12 Cu5 Tb1 81.95(14) . .
N6 Cu6 O15 168.2(3) . .
N6 Cu6 O26 102.8(3) . .
O15 Cu6 O26 88.2(2) . .
N6 Cu6 O11 84.0(3) . .
O15 Cu6 O11 84.6(2) . .
O26 Cu6 O11 170.3(2) . .
N6 Cu6 O8 92.8(3) . .
O15 Cu6 O8 90.53(19) . .
O26 Cu6 O8 93.9(2) . .
O11 Cu6 O8 92.65(19) . .
N6 Cu6 Tb1 127.0(2) . .
O15 Cu6 Tb1 42.05(13) . .
O26 Cu6 Tb1 130.13(18) . .
O11 Cu6 Tb1 43.38(15) . .
O8 Cu6 Tb1 85.57(13) . .
C2 O1 Cu1 114.8(5) . .
C2 O1 Tb1 142.5(5) . .
Cu1 O1 Tb1 101.87(18) . .
C2 O2 Cu3 120.1(5) . .
C4 O3 Cu2 114.0(5) . .
C4 O3 Tb1 142.5(5) . .
Cu2 O3 Tb1 103.5(2) . .
C4 O4 Cu1 123.3(5) . .
C6 O5 Cu3 115.1(5) . .
C6 O5 Tb1 140.5(5) . .
Cu3 O5 Tb1 102.14(18) . .
C6 O6 Cu2 122.5(5) . .
C8 O7 Cu4 114.4(5) . .
C8 O7 Tb1 144.0(5) . .
Cu4 O7 Tb1 101.36(18) . .
C8 O8 Cu6 120.6(5) . .
C10 O9 Cu5 114.4(5) . .
C10 O9 Tb1 139.8(5) . .
Cu5 O9 Tb1 103.67(17) . .
C10 O10 Cu4 124.4(5) . .
C12 O11 Cu6 116.5(5) . .
C12 O11 Tb1 141.0(5) . .
Cu6 O11 Tb1 102.4(2) . .
C12 O12 Cu5 124.8(5) . .
Cu4 O13 Cu1 113.1(2) . .
Cu4 O13 Tb1 104.64(18) . .
Cu1 O13 Tb1 105.44(18) . .
Cu2 O14 Cu5 114.9(2) . .
Cu2 O14 Tb1 104.83(19) . .
Cu5 O14 Tb1 104.80(17) . .
Cu3 O15 Cu6 111.7(2) . .
Cu3 O15 Tb1 105.22(19) . .
Cu6 O15 Tb1 104.70(19) . .
C13 O22 Cu1 123.3(5) . .
C13 O23 Tb2 143.3(6) . .
C14 O24 Cu5 124.1(6) . .
C14 O25 Tb2 147.0(6) . 9_554
C15 O26 Cu6 123.8(6) . .
C15 O27 Tb2 134.4(6) . 8_554
C1 N1 Cu1 111.2(5) . .
C1 N1 H1C 109.4 . .
Cu1 N1 H1C 109.4 . .
C1 N1 H1D 109.4 . .
Cu1 N1 H1D 109.4 . .
H1C N1 H1D 108.0 . .
C3 N2 Cu2 108.8(5) . .
C3 N2 H2A 109.9 . .
Cu2 N2 H2A 109.9 . .
C3 N2 H2B 109.9 . .
Cu2 N2 H2B 109.9 . .
H2A N2 H2B 108.3 . .
C5 N3 Cu3 107.5(5) . .
C5 N3 H3C 110.2 . .
Cu3 N3 H3C 110.2 . .
C5 N3 H3D 110.2 . .
Cu3 N3 H3D 110.2 . .
H3C N3 H3D 108.5 . .
C7 N4 Cu4 109.3(5) . .
C7 N4 H4A 109.8 . .
Cu4 N4 H4A 109.8 . .
C7 N4 H4B 109.8 . .
Cu4 N4 H4B 109.8 . .
H4A N4 H4B 108.3 . .
C9 N5 Cu5 110.6(5) . .
C9 N5 H5C 109.5 . .
Cu5 N5 H5C 109.5 . .
C9 N5 H5D 109.5 . .
Cu5 N5 H5D 109.5 . .
H5C N5 H5D 108.1 . .
C11 N6 Cu6 110.9(5) . .
C11 N6 H6A 109.5 . .
Cu6 N6 H6A 109.5 . .
C11 N6 H6B 109.5 . .
Cu6 N6 H6B 109.5 . .
H6A N6 H6B 108.0 . .
O2 C2 O1 125.4(8) . .
O2 C2 C1 116.2(8) . .
O1 C2 C1 118.4(8) . .
N2 C3 C4 114.4(7) . .
N2 C3 H3A 108.7 . .
C4 C3 H3A 108.7 . .
N2 C3 H3B 108.7 . .
C4 C3 H3B 108.7 . .
H3A C3 H3B 107.6 . .
O4 C4 O3 124.6(7) . .
O4 C4 C3 118.0(8) . .
O3 C4 C3 117.4(8) . .
O6 C6 O5 126.3(8) . .
O6 C6 C5 119.3(8) . .
O5 C6 C5 114.4(8) . .
N4 C7 C8 114.3(7) . .
N4 C7 H7A 108.7 . .
C8 C7 H7A 108.7 . .
N4 C7 H7B 108.7 . .
C8 C7 H7B 108.7 . .
H7A C7 H7B 107.6 . .
O8 C8 O7 124.7(7) . .
O8 C8 C7 119.3(7) . .
O7 C8 C7 115.9(7) . .
N5 C9 C10 114.3(7) . .
N5 C9 H9A 108.7 . .
C10 C9 H9A 108.7 . .
N5 C9 H9B 108.7 . .
C10 C9 H9B 108.7 . .
H9A C9 H9B 107.6 . .
O10 C10 O9 123.8(7) . .
O10 C10 C9 120.8(7) . .
O9 C10 C9 115.4(7) . .
N6 C11 C12 113.6(7) . .
N6 C11 H11A 108.8 . .
C12 C11 H11A 108.8 . .
N6 C11 H11B 108.8 . .
C12 C11 H11B 108.8 . .
H11A C11 H11B 107.7 . .
O12 C12 O11 125.3(8) . .
O12 C12 C11 120.6(8) . .
O11 C12 C11 114.1(8) . .
O23 C13 O22 123.7(9) . .
O23 C13 H13A 118.1 . .
O22 C13 H13A 118.1 . .
O24 C14 O25 125.6(9) . .
O24 C14 H14A 117.2 . .
O25 C14 H14A 117.2 . .
O26 C15 O27 126.5(9) . .
O26 C15 H15A 116.8 . .
O27 C15 H15A 116.8 . .
N3 C5 C6 113.9(8) . .
N3 C5 H5A 108.8 . .
C6 C5 H5A 108.8 . .
N3 C5 H5B 108.8 . .
C6 C5 H5B 108.8 . .
H5A C5 H5B 107.7 . .
N1 C1 C2 112.1(8) . .
N1 C1 H1A 109.2 . .
C2 C1 H1A 109.2 . .
N1 C1 H1B 109.2 . .
C2 C1 H1B 109.2 . .
H1A C1 H1B 107.9 . .

loop_
_geom_bond_atom_site_label_1
_geom_bond_atom_site_label_2
_geom_bond_distance
_geom_bond_site_symmetry_2
Tb1 O15 2.392(4) .
Tb1 O13 2.406(4) .
Tb1 O11 2.429(5) .
Tb1 O9 2.443(4) .
Tb1 O3 2.446(4) .
Tb1 O5 2.450(4) .
Tb1 O14 2.452(4) .
Tb1 O1 2.476(5) .
Tb1 O7 2.484(4) .
Tb1 Cu3 3.4538(10) .
Tb1 Cu6 3.4544(10) .
Tb1 Cu4 3.4555(10) .
Tb2 O23 2.333(5) .
Tb2 O27 2.351(5) 6_455
Tb2 O25 2.375(6) 5
Tb2 O32 2.425(7) .
Tb2 O33 2.426(6) .
Tb2 O30 2.485(6) .
Tb2 O29 2.492(6) .
Tb2 O28 2.499(6) .
Tb2 O31 2.511(6) .
Cu1 O13 1.954(4) .
Cu1 O22 1.958(5) .
Cu1 N1 1.971(6) .
Cu1 O1 1.989(5) .
Cu1 O4 2.335(5) .
Cu2 O14 1.935(4) .
Cu2 N2 1.969(6) .
Cu2 O3 1.985(5) .
Cu2 O20 1.995(5) .
Cu2 O6 2.286(5) .
Cu3 O15 1.941(4) .
Cu3 O21 1.962(5) .
Cu3 N3 1.964(6) .
Cu3 O5 1.974(5) .
Cu3 O2 2.323(6) .
Cu4 O13 1.945(4) .
Cu4 O19 1.949(5) .
Cu4 O7 1.962(4) .
Cu4 N4 1.966(6) .
Cu4 O10 2.362(5) .
Cu5 O24 1.944(5) .
Cu5 N5 1.950(6) .
Cu5 O14 1.954(4) .
Cu5 O9 2.001(5) .
Cu5 O12 2.306(6) .
Cu6 N6 1.957(7) .
Cu6 O15 1.958(5) .
Cu6 O26 1.958(5) .
Cu6 O11 1.991(5) .
Cu6 O8 2.319(5) .
O1 C2 1.263(9) .
O2 C2 1.230(9) .
O3 C4 1.266(9) .
O4 C4 1.243(9) .
O5 C6 1.250(9) .
O6 C6 1.226(10) .
O7 C8 1.267(8) .
O8 C8 1.230(8) .
O9 C10 1.283(8) .
O10 C10 1.223(9) .
O11 C12 1.287(9) .
O12 C12 1.214(9) .
O22 C13 1.279(9) .
O23 C13 1.251(9) .
O24 C14 1.219(9) .
O25 C14 1.231(9) .
O25 Tb2 2.375(6) 9_554
O26 C15 1.245(9) .
O27 C15 1.247(10) .
O27 Tb2 2.351(5) 8_554
N1 C1 1.460(11) .
N1 H1C 0.9000 .
N1 H1D 0.9000 .
N2 C3 1.449(10) .
N2 H2A 0.9000 .
N2 H2B 0.9000 .
N3 C5 1.433(11) .
N3 H3C 0.9000 .
N3 H3D 0.9000 .
N4 C7 1.417(9) .
N4 H4A 0.9000 .
N4 H4B 0.9000 .
N5 C9 1.427(10) .
N5 H5C 0.9000 .
N5 H5D 0.9000 .
N6 C11 1.454(10) .
N6 H6A 0.9000 .
N6 H6B 0.9000 .
C2 C1 1.473(11) .
C3 C4 1.463(11) .
C3 H3A 0.9700 .
C3 H3B 0.9700 .
C6 C5 1.565(11) .
C7 C8 1.502(10) .
C7 H7A 0.9700 .
C7 H7B 0.9700 .
C9 C10 1.501(11) .
C9 H9A 0.9700 .
C9 H9B 0.9700 .
C11 C12 1.523(11) .
C11 H11A 0.9700 .
C11 H11B 0.9700 .
C13 H13A 0.9300 .
C14 H14A 0.9300 .
C15 H15A 0.9300 .
C5 H5A 0.9700 .
C5 H5B 0.9700 .
C1 H1A 0.9700 .
C1 H1B 0.9700 .

loop_
_platon_squeeze_void_nr
_platon_squeeze_void_average_x
_platon_squeeze_void_average_y
_platon_squeeze_void_average_z
_platon_squeeze_void_volume
_platon_squeeze_void_count_electrons
_platon_squeeze_void_content
1 -0.031 -0.029 0.000 14201 7586 ' '
